data_7004258
loop_
_publ_author_name
'Karotsis, Georgios'
'Jones, Leigh F.'
'Papaefstathiou, Giannis S.'
'Collins, Anna'
'Parsons, Simon'
'Nguyen, Tuyen D.'
'Evangelisti, Marco'
'Brechin, Euan K.'

_publ_section_related_literature
;
?
;
_publ_section_title
;
 Rare tetranuclear mixed-valent [MnII2MnIV2] clusters as building
 blocks for extended networks
;
_journal_issue 36
_journal_name_full 'Dalton Transactions'
_journal_page_first 4917
_journal_page_last 4925
_journal_paper_doi 10.1039/b804897e
_journal_year 2008
_chemical_compound_source 'G Karotsis, GK480'
_chemical_formula_moiety 'C32 H44 Br4 Mn4 N8 O6, 2(C H4 O)'
_chemical_formula_sum 'C34 H52 Br4 Mn4 N8 O8'
_chemical_formula_weight 1240.16
_space_group_IT_number 2
_symmetry_cell_setting triclinic
_symmetry_space_group_name_Hall '-P 1'
_symmetry_space_group_name_H-M 'P -1'
_atom_sites_solution_hydrogens geom
_atom_sites_solution_primary direct
_audit_creation_date 07-11-16
_audit_creation_method CRYSTALS_ver_12.85
_cell_angle_alpha 103.468(2)
_cell_angle_beta 90.430(2)
_cell_angle_gamma 111.896(2)
_cell_formula_units_Z 1
_cell_length_a 9.1916(3)
_cell_length_b 9.4296(3)
_cell_length_c 14.1811(5)
_cell_measurement_reflns_used 9893
_cell_measurement_temperature 150
_cell_measurement_theta_max 31
_cell_measurement_theta_min 2
_cell_volume 1103.01(7)
_computing_cell_refinement 'SAINT (Siemens ,1995)'
_computing_data_collection 'SMART (Siemens, 1993)'
_computing_data_reduction 'SAINT (Siemens ,1995)'
_computing_molecular_graphics 'CAMERON (Watkin et al., 1996)'
_computing_publication_material 'CRYSTALS (Betteridge et al., 2003)'
_computing_structure_refinement 'CRYSTALS (Betteridge et al., 2003)'
_computing_structure_solution 'SIR92 (Altomare et al., 1994)'
_diffrn_ambient_temperature 150
_diffrn_measured_fraction_theta_full 0.996
_diffrn_measured_fraction_theta_max 0.953
_diffrn_measurement_device 'Bruker SMART'
_diffrn_measurement_device_type Area
_diffrn_measurement_method '\f & \w scans'
_diffrn_radiation_monochromator graphite
_diffrn_radiation_type 'Mo K\a'
_diffrn_radiation_wavelength 0.71073
_diffrn_reflns_av_R_equivalents 0.036
_diffrn_reflns_limit_h_max 13
_diffrn_reflns_limit_h_min -12
_diffrn_reflns_limit_k_max 13
_diffrn_reflns_limit_k_min -13
_diffrn_reflns_limit_l_max 19
_diffrn_reflns_limit_l_min -20
_diffrn_reflns_number 24353
_diffrn_reflns_theta_full 28.155
_diffrn_reflns_theta_max 30.603
_diffrn_reflns_theta_min 2.401
_diffrn_standards_number 0
_exptl_absorpt_coefficient_mu 4.798
_exptl_absorpt_correction_T_max 0.65
_exptl_absorpt_correction_T_min 0.42
_exptl_absorpt_correction_type multi-scan
_exptl_absorpt_process_details 'SADABS (Siemens, 1996)'
_exptl_crystal_colour black
_exptl_crystal_density_diffrn 1.867
_exptl_crystal_density_method 'not measured'
_exptl_crystal_description plate
_exptl_crystal_F_000 616
_exptl_crystal_recrystallization_method
;
Slow evaporation of MeOH solution.
;
_exptl_crystal_size_max 0.44
_exptl_crystal_size_mid 0.28
_exptl_crystal_size_min 0.09
_refine_diff_density_max 1.05
_refine_diff_density_min -0.93
_refine_ls_extinction_method None
_refine_ls_goodness_of_fit_ref 0.9266
_refine_ls_hydrogen_treatment constr
_refine_ls_matrix_type full
_refine_ls_number_parameters 262
_refine_ls_number_reflns 6465
_refine_ls_number_restraints 0
_refine_ls_R_factor_all 0.0430
_refine_ls_R_factor_gt 0.0317
_refine_ls_shift/su_max 0.001854
_refine_ls_structure_factor_coef Fsqd
_refine_ls_weighting_details
;
Method= Modified Sheldrick
w=1/[\s^2^(F^2^) + ( 0.02P)^2^ + 0.00P]
,where P=(max(Fo^2^,0) + 2Fc^2^)/3
;
_refine_ls_weighting_scheme calc
_refine_ls_wR_factor_all 0.0800
_refine_ls_wR_factor_gt 0.0764
_refine_ls_wR_factor_ref 0.0800
_reflns_limit_h_max 12
_reflns_limit_h_min -13
_reflns_limit_k_max 13
_reflns_limit_k_min -13
_reflns_limit_l_max 20
_reflns_limit_l_min 0
_reflns_number_gt 5134
_reflns_number_total 6465
_reflns_threshold_expression I>2.0\s(I)
_cod_data_source_file b804897e.txt
_cod_data_source_block EB7167
_cod_depositor_comments
;
The following automatic conversions were performed:
'_symmetry_cell_setting' value 'Triclinic' changed to 'triclinic'
according to '/home/saulius/struct/CIF-dictionaries/cif_core.dic'
dictionary named 'cif_core.dic' version 2.4.1 from 2010-06-29.

Automatic conversion script
Id: cif_fix_enum 1527 2010-12-29 10:47:43Z saulius 
;
_cod_original_sg_symbol_H-M 'P -1 '
_cod_database_code 7004258

loop_
_symmetry_equiv_pos_as_xyz
x,y,z
-x,-y,-z

loop_
_atom_site_label
_atom_site_type_symbol
_atom_site_fract_x
_atom_site_fract_y
_atom_site_fract_z
_atom_site_U_iso_or_equiv
_atom_site_occupancy
_atom_site_adp_type
_atom_site_refinement_flags_posn
_atom_site_refinement_flags_adp
_atom_site_refinement_flags_occupancy
_atom_site_disorder_assembly
_atom_site_disorder_group
_oxford_atom_site_special_shape
_atom_site_attached_hydrogens
Mn1 Mn 0.09806(4) 0.63922(4) 0.48566(2) 0.0184 1.0000 Uani . . . . . . .
Mn2 Mn 0.14424(4) 0.75018(4) 0.28660(3) 0.0212 1.0000 Uani . . . . . . .
Br3 Br 0.19487(3) 1.05242(3) 0.367970(19) 0.0265 1.0000 Uani . . . . . . .
Br4 Br 0.38934(3) 0.80409(3) 0.184787(18) 0.0293 1.0000 Uani . . . . . . .
C5 C -0.1190(3) 0.5666(3) 0.11179(17) 0.0242 1.0000 Uani . . . . . . .
C6 C -0.2408(3) 0.5332(3) 0.04109(19) 0.0316 1.0000 Uani . . . . . . .
C7 C -0.2971(3) 0.6488(3) 0.0370(2) 0.0367 1.0000 Uani . . . . . . .
C8 C -0.2319(3) 0.7946(3) 0.1028(2) 0.0328 1.0000 Uani . . . . . . .
C9 C -0.1095(3) 0.8199(3) 0.16946(19) 0.0281 1.0000 Uani . . . . . . .
N10 N -0.0528(2) 0.7102(2) 0.17547(14) 0.0235 1.0000 Uani . . . . . . .
C11 C -0.0544(3) 0.4474(3) 0.12265(17) 0.0237 1.0000 Uani . . . . . . .
N12 N 0.0565(3) 0.4939(2) 0.19789(15) 0.0254 1.0000 Uani . . . . . . .
C13 C 0.1177(3) 0.3918(3) 0.2128(2) 0.0304 1.0000 Uani . . . . . . .
C14 C 0.0719(4) 0.2400(3) 0.1539(2) 0.0344 1.0000 Uani . . . . . . .
C15 C -0.0421(4) 0.1927(3) 0.0766(2) 0.0350 1.0000 Uani . . . . . . .
C16 C -0.1072(3) 0.2959(3) 0.06040(19) 0.0304 1.0000 Uani . . . . . . .
N17 N 0.2949(2) 0.6686(2) 0.57574(14) 0.0215 1.0000 Uani . . . . . . .
C18 C 0.4043(3) 0.6347(3) 0.50415(18) 0.0248 1.0000 Uani . . . . . . .
C19 C 0.4109(3) 0.7203(3) 0.42484(18) 0.0258 1.0000 Uani . . . . . . .
O20 O 0.25779(19) 0.7112(2) 0.40177(12) 0.0235 1.0000 Uani . . . . . . .
C21 C 0.2742(3) 0.5714(3) 0.64825(18) 0.0257 1.0000 Uani . . . . . . .
C22 C 0.1925(3) 0.3923(3) 0.61230(18) 0.0244 1.0000 Uani . . . . . . .
O23 O 0.02733(19) 0.33605(19) 0.60842(12) 0.0222 1.0000 Uani . . . . . . .
C24 C 0.3649(3) 0.8402(3) 0.63170(18) 0.0260 1.0000 Uani . . . . . . .
C25 C 0.2356(3) 0.8994(3) 0.65660(18) 0.0274 1.0000 Uani . . . . . . .
N26 N 0.1397(2) 0.8670(2) 0.56466(15) 0.0247 1.0000 Uani . . . . . . .
O27 O 0.05234(19) 0.42935(18) 0.43570(11) 0.0207 1.0000 Uani . . . . . . .
C28 C 0.4824(5) 1.1600(5) 0.0940(3) 0.0731 1.0000 Uani . . . . . . .
O29 O 0.3272(3) 1.0695(4) 0.0954(2) 0.0694 1.0000 Uani . . . . . . .
H61 H -0.2817 0.4367 -0.0025 0.0354 1.0000 Uiso R . . . . . .
H71 H -0.3796 0.6281 -0.0092 0.0420 1.0000 Uiso R . . . . . .
H81 H -0.2716 0.8710 0.1029 0.0407 1.0000 Uiso R . . . . . .
H91 H -0.0617 0.9205 0.2130 0.0333 1.0000 Uiso R . . . . . .
H131 H 0.1940 0.4257 0.2654 0.0376 1.0000 Uiso R . . . . . .
H141 H 0.1161 0.1740 0.1671 0.0429 1.0000 Uiso R . . . . . .
H151 H -0.0738 0.0941 0.0359 0.0389 1.0000 Uiso R . . . . . .
H161 H -0.1815 0.2663 0.0109 0.0340 1.0000 Uiso R . . . . . .
H181 H 0.5076 0.6656 0.5362 0.0300 1.0000 Uiso R . . . . . .
H182 H 0.3642 0.5227 0.4751 0.0292 1.0000 Uiso R . . . . . .
H192 H 0.4839 0.8291 0.4477 0.0314 1.0000 Uiso R . . . . . .
H191 H 0.4466 0.6670 0.3653 0.0313 1.0000 Uiso R . . . . . .
H211 H 0.2163 0.6097 0.7000 0.0300 1.0000 Uiso R . . . . . .
H212 H 0.3811 0.5947 0.6772 0.0303 1.0000 Uiso R . . . . . .
H222 H 0.2279 0.3459 0.6576 0.0293 1.0000 Uiso R . . . . . .
H221 H 0.2219 0.3577 0.5501 0.0297 1.0000 Uiso R . . . . . .
H241 H 0.4264 0.8547 0.6915 0.0289 1.0000 Uiso R . . . . . .
H242 H 0.4321 0.9018 0.5919 0.0279 1.0000 Uiso R . . . . . .
H251 H 0.2805 1.0111 0.6914 0.0311 1.0000 Uiso R . . . . . .
H252 H 0.1676 0.8412 0.6992 0.0314 1.0000 Uiso R . . . . . .
H262 H 0.0524 0.8774 0.5769 0.0368 1.0000 Uiso R . . . . . .
H261 H 0.1903 0.9335 0.5321 0.0359 1.0000 Uiso R . . . . . .
H291 H 0.3600 1.0601 0.1496 0.1190 1.0000 Uiso R . . . . . .
H283 H 0.5467 1.1025 0.1066 0.1058 1.0000 Uiso R . . . . . .
H282 H 0.4943 1.1864 0.0330 0.1055 1.0000 Uiso R . . . . . .
H281 H 0.5021 1.2563 0.1493 0.1066 1.0000 Uiso R . . . . . .

loop_
_atom_site_aniso_label
_atom_site_aniso_U_11
_atom_site_aniso_U_22
_atom_site_aniso_U_33
_atom_site_aniso_U_23
_atom_site_aniso_U_13
_atom_site_aniso_U_12
Mn1 0.01627(16) 0.01739(16) 0.02054(16) 0.00323(12) 0.00129(12) 0.00621(13)
Mn2 0.02142(18) 0.01928(17) 0.02119(17) 0.00352(13) 0.00158(13) 0.00705(13)
Br3 0.02272(12) 0.01957(11) 0.03345(14) 0.00128(9) 0.00144(9) 0.00722(9)
Br4 0.02533(13) 0.03003(13) 0.02559(13) 0.00207(10) 0.00543(9) 0.00595(10)
C5 0.0218(11) 0.0210(11) 0.0254(11) 0.0046(9) 0.0038(9) 0.0042(9)
C6 0.0299(13) 0.0275(13) 0.0299(13) 0.0019(10) -0.0028(10) 0.0059(10)
C7 0.0276(14) 0.0360(15) 0.0420(16) 0.0106(12) -0.0058(12) 0.0071(11)
C8 0.0288(13) 0.0331(14) 0.0401(15) 0.0113(12) 0.0040(11) 0.0146(11)
C9 0.0293(13) 0.0244(12) 0.0302(13) 0.0047(10) 0.0022(10) 0.0112(10)
N10 0.0240(10) 0.0206(9) 0.0237(10) 0.0037(8) 0.0023(8) 0.0071(8)
C11 0.0226(11) 0.0209(11) 0.0247(11) 0.0046(9) 0.0076(9) 0.0058(9)
N12 0.0283(11) 0.0228(10) 0.0243(10) 0.0044(8) 0.0062(8) 0.0101(8)
C13 0.0339(14) 0.0288(13) 0.0320(13) 0.0082(10) 0.0056(11) 0.0156(11)
C14 0.0418(16) 0.0244(12) 0.0418(15) 0.0110(11) 0.0135(12) 0.0164(11)
C15 0.0398(15) 0.0202(12) 0.0388(15) 0.0015(10) 0.0108(12) 0.0080(11)
C16 0.0284(13) 0.0236(12) 0.0320(13) 0.0007(10) 0.0028(10) 0.0056(10)
N17 0.0202(9) 0.0191(9) 0.0233(10) 0.0034(7) 0.0011(7) 0.0066(7)
C18 0.0175(10) 0.0241(11) 0.0323(13) 0.0058(10) 0.0025(9) 0.0082(9)
C19 0.0190(11) 0.0292(12) 0.0308(12) 0.0099(10) 0.0059(9) 0.0096(9)
O20 0.0181(8) 0.0269(8) 0.0267(8) 0.0091(7) 0.0035(6) 0.0087(7)
C21 0.0214(11) 0.0283(12) 0.0248(12) 0.0073(9) -0.0022(9) 0.0064(9)
C22 0.0196(11) 0.0257(12) 0.0299(12) 0.0091(9) 0.0008(9) 0.0097(9)
O23 0.0175(8) 0.0242(8) 0.0250(8) 0.0073(6) 0.0013(6) 0.0077(6)
C24 0.0213(11) 0.0185(11) 0.0316(13) 0.0000(9) -0.0034(9) 0.0043(9)
C25 0.0262(12) 0.0244(12) 0.0263(12) -0.0025(9) -0.0007(9) 0.0092(10)
N26 0.0214(10) 0.0232(10) 0.0286(10) 0.0049(8) 0.0035(8) 0.0087(8)
O27 0.0198(8) 0.0192(8) 0.0221(8) 0.0033(6) 0.0028(6) 0.0078(6)
C28 0.060(3) 0.078(3) 0.071(3) 0.037(2) -0.014(2) 0.005(2)
O29 0.0573(17) 0.079(2) 0.094(2) 0.0425(17) 0.0165(15) 0.0379(16)

loop_
_atom_type_symbol
_atom_type_scat_dispersion_real
_atom_type_scat_dispersion_imag
_atom_type_scat_Cromer_Mann_a1
_atom_type_scat_Cromer_Mann_b1
_atom_type_scat_Cromer_Mann_a2
_atom_type_scat_Cromer_Mann_b2
_atom_type_scat_Cromer_Mann_a3
_atom_type_scat_Cromer_Mann_b3
_atom_type_scat_Cromer_Mann_a4
_atom_type_scat_Cromer_Mann_b4
_atom_type_scat_Cromer_Mann_c
_atom_type_scat_source
C 0.0033 0.0016 2.3100 20.8439 1.0200 10.2075 1.5886 0.5687 0.8650 51.6512 0.2156 'International Tables Vol C 4.2.6.8 and 6.1.1.4'
H 0.0000 0.0000 0.4930 10.5109 0.3229 26.1257 0.1402 3.1424 0.0408 57.7998 0.0030 'International Tables Vol C 4.2.6.8 and 6.1.1.4'
N 0.0061 0.0033 12.2126 0.0057 3.1322 9.8933 2.0125 28.9975 1.1663 0.5826 -11.5290 'International Tables Vol C 4.2.6.8 and 6.1.1.4'
O 0.0106 0.0060 3.0485 13.2771 2.2868 5.7011 1.5463 0.3239 0.8670 32.9089 0.2508 'International Tables Vol C 4.2.6.8 and 6.1.1.4'
Mn 0.3368 0.7283 11.2819 5.3409 7.3573 0.3432 3.0193 17.8674 2.2441 83.7543 1.0896 'International Tables Vol C 4.2.6.8 and 6.1.1.4'
Br -0.2901 2.4595 17.1789 2.1723 5.2358 16.5796 5.6377 0.2609 3.9851 41.4328 2.9557 'International Tables Vol C 4.2.6.8 and 6.1.1.4'

loop_
_geom_angle_atom_site_label_1
_geom_angle_site_symmetry_1
_geom_angle_atom_site_label_2
_geom_angle_site_symmetry_2
_geom_angle_atom_site_label_3
_geom_angle_site_symmetry_3
_geom_angle
_geom_angle_publ_flag
Mn1 2_566 Mn1 . O23 2_566 100.30(5) yes
Mn1 2_566 Mn1 . O27 2_566 42.13(5) yes
O23 2_566 Mn1 . O27 2_566 97.98(7) yes
Mn1 2_566 Mn1 . Mn2 . 128.600(19) yes
O23 2_566 Mn1 . Mn2 . 42.88(5) yes
O27 2_566 Mn1 . Mn2 . 140.86(5) yes
Mn1 2_566 Mn1 . N17 . 97.56(6) yes
O23 2_566 Mn1 . N17 . 161.50(7) yes
O27 2_566 Mn1 . N17 . 98.47(7) yes
Mn2 . Mn1 . N17 . 120.21(6) yes
Mn1 2_566 Mn1 . O20 . 137.63(5) yes
O23 2_566 Mn1 . O20 . 82.03(7) yes
O27 2_566 Mn1 . O20 . 179.76(7) yes
Mn2 . Mn1 . O20 . 39.15(5) yes
N17 . Mn1 . O20 . 81.56(7) yes
Mn1 2_566 Mn1 . N26 . 129.62(6) yes
O23 2_566 Mn1 . N26 . 88.89(8) yes
O27 2_566 Mn1 . N26 . 87.69(8) yes
Mn2 . Mn1 . N26 . 90.85(6) yes
N17 . Mn1 . N26 . 83.38(8) yes
Mn1 2_566 Mn1 . O27 . 41.72(5) yes
O23 2_566 Mn1 . O27 . 97.31(7) yes
O27 2_566 Mn1 . O27 . 83.85(7) yes
Mn2 . Mn1 . O27 . 98.93(5) yes
N17 . Mn1 . O27 . 92.81(7) yes
O20 . Mn1 . N26 . 92.55(8) yes
O20 . Mn1 . O27 . 95.91(7) yes
N26 . Mn1 . O27 . 170.12(8) yes
O23 2_566 Mn2 . Mn1 . 34.58(4) yes
O23 2_566 Mn2 . Br3 . 92.66(4) yes
Mn1 . Mn2 . Br3 . 95.943(13) yes
O23 2_566 Mn2 . Br4 . 162.41(4) yes
Mn1 . Mn2 . Br4 . 129.127(16) yes
Br3 . Mn2 . Br4 . 96.881(14) yes
O23 2_566 Mn2 . N10 . 91.37(7) yes
Mn1 . Mn2 . N10 . 125.05(5) yes
Br3 . Mn2 . N10 . 95.49(5) yes
Br4 . Mn2 . N10 . 102.34(5) yes
O23 2_566 Mn2 . N12 . 86.72(7) yes
Mn1 . Mn2 . N12 . 90.64(5) yes
Br3 . Mn2 . N12 . 167.47(6) yes
Br4 . Mn2 . N12 . 87.10(5) yes
N10 . Mn2 . N12 . 72.03(7) yes
O23 2_566 Mn2 . O20 . 69.77(6) yes
Mn1 . Mn2 . O20 . 35.18(5) yes
Br3 . Mn2 . O20 . 97.38(5) yes
Br4 . Mn2 . O20 . 94.30(5) yes
N10 . Mn2 . O20 . 157.55(7) yes
N12 . Mn2 . O20 . 94.15(7) yes
C6 . C5 . N10 . 121.5(2) yes
C6 . C5 . C11 . 122.4(2) yes
N10 . C5 . C11 . 116.1(2) yes
C5 . C6 . C7 . 119.1(2) yes
C5 . C6 . H61 . 120.2 no
C7 . C6 . H61 . 120.7 no
C6 . C7 . C8 . 119.6(3) yes
C6 . C7 . H71 . 120.3 no
C8 . C7 . H71 . 120.1 no
C7 . C8 . C9 . 117.9(3) yes
C7 . C8 . H81 . 120.5 no
C9 . C8 . H81 . 121.6 no
C8 . C9 . N10 . 123.8(2) yes
C8 . C9 . H91 . 118.3 no
N10 . C9 . H91 . 117.8 no
Mn2 . N10 . C5 . 118.18(16) yes
Mn2 . N10 . C9 . 123.83(16) yes
C5 . N10 . C9 . 118.0(2) yes
C5 . C11 . N12 . 115.6(2) yes
C5 . C11 . C16 . 122.6(2) yes
N12 . C11 . C16 . 121.7(2) yes
Mn2 . N12 . C11 . 117.86(16) yes
Mn2 . N12 . C13 . 123.23(18) yes
C11 . N12 . C13 . 118.7(2) yes
N12 . C13 . C14 . 122.8(3) yes
N12 . C13 . H131 . 117.7 no
C14 . C13 . H131 . 119.5 no
C13 . C14 . C15 . 118.3(3) yes
C13 . C14 . H141 . 119.9 no
C15 . C14 . H141 . 121.8 no
C14 . C15 . C16 . 119.8(2) yes
C14 . C15 . H151 . 120.5 no
C16 . C15 . H151 . 119.7 no
C11 . C16 . C15 . 118.7(3) yes
C11 . C16 . H161 . 120.8 no
C15 . C16 . H161 . 120.5 no
Mn1 . N17 . C18 . 103.04(13) yes
Mn1 . N17 . C21 . 119.44(15) yes
C18 . N17 . C21 . 110.07(19) yes
Mn1 . N17 . C24 . 106.85(14) yes
C18 . N17 . C24 . 109.78(18) yes
C21 . N17 . C24 . 107.40(18) yes
N17 . C18 . C19 . 109.64(19) yes
N17 . C18 . H181 . 110.8 no
C19 . C18 . H181 . 110.6 no
N17 . C18 . H182 . 108.5 no
C19 . C18 . H182 . 109.1 no
H181 . C18 . H182 . 108.1 no
C18 . C19 . O20 . 108.13(19) yes
C18 . C19 . H192 . 109.6 no
O20 . C19 . H192 . 111.0 no
C18 . C19 . H191 . 109.4 no
O20 . C19 . H191 . 109.0 no
H192 . C19 . H191 . 109.7 no
Mn2 . O20 . C19 . 135.26(14) yes
Mn2 . O20 . Mn1 . 105.66(7) yes
C19 . O20 . Mn1 . 119.01(14) yes
N17 . C21 . C22 . 118.53(19) yes
N17 . C21 . H211 . 107.5 no
C22 . C21 . H211 . 108.8 no
N17 . C21 . H212 . 106.3 no
C22 . C21 . H212 . 107.1 no
H211 . C21 . H212 . 108.3 no
C21 . C22 . O23 . 113.9(2) yes
C21 . C22 . H222 . 107.9 no
O23 . C22 . H222 . 107.0 no
C21 . C22 . H221 . 109.8 no
O23 . C22 . H221 . 109.5 no
H222 . C22 . H221 . 108.6 no
Mn2 2_566 O23 . C22 . 133.42(14) yes
Mn2 2_566 O23 . Mn1 2_566 102.54(7) yes
C22 . O23 . Mn1 2_566 122.94(14) yes
N17 . C24 . C25 . 109.85(19) yes
N17 . C24 . H241 . 111.3 no
C25 . C24 . H241 . 108.8 no
N17 . C24 . H242 . 109.3 no
C25 . C24 . H242 . 108.6 no
H241 . C24 . H242 . 108.9 no
C24 . C25 . N26 . 107.10(19) yes
C24 . C25 . H251 . 110.1 no
N26 . C25 . H251 . 113.5 no
C24 . C25 . H252 . 110.3 no
N26 . C25 . H252 . 108.0 no
H251 . C25 . H252 . 107.9 no
C25 . N26 . Mn1 . 108.41(15) yes
C25 . N26 . H262 . 109.8 no
Mn1 . N26 . H262 . 110.5 no
C25 . N26 . H261 . 109.3 no
Mn1 . N26 . H261 . 110.0 no
H262 . N26 . H261 . 108.9 no
Mn1 . O27 . Mn1 2_566 96.15(7) yes
O29 . C28 . H283 . 109.1 no
O29 . C28 . H282 . 108.0 no
H283 . C28 . H282 . 113.7 no
O29 . C28 . H281 . 103.3 no
H283 . C28 . H281 . 110.9 no
H282 . C28 . H281 . 111.3 no
C28 . O29 . H291 . 83.7 no

loop_
_geom_bond_atom_site_label_1
_geom_bond_site_symmetry_1
_geom_bond_atom_site_label_2
_geom_bond_site_symmetry_2
_geom_bond_distance
_geom_bond_publ_flag
Mn1 . Mn1 2_566 2.6995(7) yes
Mn1 . O23 2_566 1.8667(16) yes
Mn1 . O27 2_566 1.8070(16) yes
Mn1 . Mn2 . 3.2103(5) yes
Mn1 . N17 . 2.100(2) yes
Mn1 . O20 . 1.9211(17) yes
Mn1 . N26 . 2.068(2) yes
Mn1 . O27 . 1.8212(16) yes
Mn2 . O23 2_566 2.2377(16) yes
Mn2 . Br3 . 2.6723(4) yes
Mn2 . Br4 . 2.6372(4) yes
Mn2 . N10 . 2.254(2) yes
Mn2 . N12 . 2.278(2) yes
Mn2 . O20 . 2.1052(16) yes
C5 . C6 . 1.390(4) yes
C5 . N10 . 1.352(3) yes
C5 . C11 . 1.489(3) yes
C6 . C7 . 1.382(4) yes
C6 . H61 . 0.911 no
C7 . C8 . 1.378(4) yes
C7 . H71 . 0.930 no
C8 . C9 . 1.376(4) yes
C8 . H81 . 0.922 no
C9 . N10 . 1.338(3) yes
C9 . H91 . 0.942 no
C11 . N12 . 1.343(3) yes
C11 . C16 . 1.394(3) yes
N12 . C13 . 1.336(3) yes
C13 . C14 . 1.383(4) yes
C13 . H131 . 0.929 no
C14 . C15 . 1.380(4) yes
C14 . H141 . 0.910 no
C15 . C16 . 1.377(4) yes
C15 . H151 . 0.910 no
C16 . H161 . 0.893 no
N17 . C18 . 1.499(3) yes
N17 . C21 . 1.498(3) yes
N17 . C24 . 1.510(3) yes
C18 . C19 . 1.519(3) yes
C18 . H181 . 0.959 no
C18 . H182 . 0.962 no
C19 . O20 . 1.409(3) yes
C19 . H192 . 0.967 no
C19 . H191 . 1.001 no
C21 . C22 . 1.524(3) yes
C21 . H211 . 0.989 no
C21 . H212 . 0.987 no
C22 . O23 . 1.405(3) yes
C22 . H222 . 0.971 no
C22 . H221 . 0.944 no
C24 . C25 . 1.503(3) yes
C24 . H241 . 0.968 no
C24 . H242 . 0.962 no
C25 . N26 . 1.472(3) yes
C25 . H251 . 0.977 no
C25 . H252 . 0.980 no
N26 . H262 . 0.859 no
N26 . H261 . 0.862 no
C28 . O29 . 1.366(5) yes
C28 . H283 . 0.979 no
C28 . H282 . 0.950 no
C28 . H281 . 1.008 no
O29 . H291 . 0.859 no
